data_7107517
loop_
_publ_author_name
'Zhi-Qiang Jiang'
'Guiyuan Jiang'
'Fei Wang'
'Zhen Zhao'
'Jian Zhang'

_publ_section_title
;
 Ring-size controllable metallamacrocycles as building blocks for the
 construction of microporous metal-organic frameworks
;
_journal_name_full Chem.Commun.
_journal_page_first 3653
_journal_paper_doi 10.1039/c2cc17256a
_journal_volume 48
_journal_year 2012
_chemical_formula_sum 'C28 H22 N4 O13 Zn3'
_chemical_formula_weight 818.67
_chemical_name_systematic
;
?
;
_space_group_IT_number 87
_symmetry_cell_setting tetragonal
_symmetry_space_group_name_Hall '-I 4'
_symmetry_space_group_name_H-M 'I 4/m'
_atom_sites_solution_hydrogens geom
_atom_sites_solution_primary direct
_atom_sites_solution_secondary difmap
_audit_creation_method SHELXL-97
_cell_angle_alpha 90.00
_cell_angle_beta 90.00
_cell_angle_gamma 90.00
_cell_formula_units_Z 8
_cell_length_a 22.000(10)
_cell_length_b 22.000(10)
_cell_length_c 23.000(10)
_cell_measurement_reflns_used 432
_cell_measurement_temperature 293(2)
_cell_measurement_theta_max 23.6
_cell_measurement_theta_min 2.03
_cell_volume 11132(9)
_computing_cell_refinement 'Bruker XSCANS'
_computing_data_collection 'Bruker XSCANS'
_computing_data_reduction 'Bruker SHELXTL'
_computing_molecular_graphics 'Bruker SHELXTL'
_computing_publication_material 'Bruker SHELXTL'
_computing_structure_refinement 'SHELXL-97 (Sheldrick, 1997)'
_computing_structure_solution 'SHELXS-97 (Sheldrick, 1990)'
_diffrn_ambient_temperature 293(2)
_diffrn_detector_area_resol_mean none
_diffrn_measured_fraction_theta_full 0.959
_diffrn_measured_fraction_theta_max 0.959
_diffrn_measurement_device_type 'Bruker P4'
_diffrn_measurement_method '\w scans'
_diffrn_radiation_monochromator graphite
_diffrn_radiation_source 'fine-focus sealed tube'
_diffrn_radiation_type MoK\a
_diffrn_radiation_wavelength 0.71073
_diffrn_reflns_av_R_equivalents 0.0384
_diffrn_reflns_av_sigmaI/netI 0.0726
_diffrn_reflns_limit_h_max 13
_diffrn_reflns_limit_h_min -24
_diffrn_reflns_limit_k_max 6
_diffrn_reflns_limit_k_min -26
_diffrn_reflns_limit_l_max 7
_diffrn_reflns_limit_l_min -27
_diffrn_reflns_number 6807
_diffrn_reflns_theta_full 25.00
_diffrn_reflns_theta_max 25.00
_diffrn_reflns_theta_min 2.25
_diffrn_standards_decay_% none
_diffrn_standards_interval_count none
_diffrn_standards_interval_time none
_diffrn_standards_number none
_exptl_absorpt_coefficient_mu 1.324
_exptl_absorpt_correction_type none
_exptl_absorpt_process_details none
_exptl_crystal_colour colorless
_exptl_crystal_density_diffrn 0.977
_exptl_crystal_density_method 'not measured'
_exptl_crystal_description prism
_exptl_crystal_F_000 3295
_exptl_crystal_size_max .26
_exptl_crystal_size_mid .15
_exptl_crystal_size_min .12
_refine_diff_density_max 0.689
_refine_diff_density_min -0.660
_refine_diff_density_rms 0.075
_refine_ls_extinction_method none
_refine_ls_goodness_of_fit_ref 0.993
_refine_ls_hydrogen_treatment none
_refine_ls_matrix_type full
_refine_ls_number_parameters 240
_refine_ls_number_reflns 4831
_refine_ls_number_restraints 2
_refine_ls_restrained_S_all 0.992
_refine_ls_R_factor_all 0.0739
_refine_ls_R_factor_gt 0.0543
_refine_ls_shift/su_max 0.047
_refine_ls_shift/su_mean 0.003
_refine_ls_structure_factor_coef Fsqd
_refine_ls_weighting_details 'calc w=1/[\s^2^(Fo^2^)+(0.0721P)^2^+0.0000P] where P=(Fo^2^+2Fc^2^)/3'
_refine_ls_weighting_scheme calc
_refine_ls_wR_factor_gt 0.1435
_refine_ls_wR_factor_ref 0.1564
_reflns_number_gt 3346
_reflns_number_total 4831
_reflns_threshold_expression >2sigma(I)
_cod_data_source_file c2cc17256a.txt
_cod_data_source_block 2
_cod_original_sg_symbol_H-M I4/m
_cod_database_code 7107517

loop_
_symmetry_equiv_pos_as_xyz
'x, y, z'
'-y, x, z'
'-x, -y, z'
'y, -x, z'
'x+1/2, y+1/2, z+1/2'
'-y+1/2, x+1/2, z+1/2'
'-x+1/2, -y+1/2, z+1/2'
'y+1/2, -x+1/2, z+1/2'
'-x, -y, -z'
'y, -x, -z'
'x, y, -z'
'-y, x, -z'
'-x+1/2, -y+1/2, -z+1/2'
'y+1/2, -x+1/2, -z+1/2'
'x+1/2, y+1/2, -z+1/2'
'-y+1/2, x+1/2, -z+1/2'

loop_
_atom_site_label
_atom_site_type_symbol
_atom_site_fract_x
_atom_site_fract_y
_atom_site_fract_z
_atom_site_U_iso_or_equiv
_atom_site_adp_type
_atom_site_occupancy
_atom_site_symmetry_multiplicity
_atom_site_calc_flag
_atom_site_refinement_flags
_atom_site_disorder_group
Zn1 Zn 0.16522(2) 0.31450(2) 0.127140(18) 0.0431(2) Uani 1 1 d . .
Zn2 Zn 0.11547(3) 0.22106(4) 0.0000 0.0532(3) Uani 1 2 d S .
O2A O 0.2109(6) 0.2364(8) 0.1284(8) 0.085(5) Uani 0.50 1 d P .
O2B O 0.1821(6) 0.2298(8) 0.1418(6) 0.071(4) Uani 0.50 1 d P .
N2 N 0.1670(2) 0.3159(2) 0.0000 0.0472(13) Uani 1 2 d S .
O5 O 0.3098(2) -0.07668(17) 0.13595(17) 0.0905(14) Uani 1 1 d . .
O6 O 0.24908(16) -0.05017(14) 0.06124(12) 0.0612(9) Uani 1 1 d . .
N1 N 0.18653(19) 0.34617(19) 0.04788(15) 0.0634(12) Uani 1 1 d . .
O1 O 0.17098(16) 0.17591(15) 0.05987(12) 0.0644(10) Uani 1 1 d . .
O3 O 0.29593(16) 0.14877(17) 0.30607(13) 0.0704(10) Uani 1 1 d . .
O4 O 0.3514(2) 0.0619(2) 0.30105(16) 0.1107(17) Uani 1 1 d . .
O2W O 0.0624(3) 0.1327(3) 0.0000 0.126(3) Uani 1 2 d S .
C5 C 0.3136(2) 0.0991(2) 0.28062(19) 0.0591(13) Uani 1 1 d . .
C8 C 0.2750(2) -0.0395(2) 0.10840(17) 0.0461(10) Uani 1 1 d . .
C4 C 0.2856(2) 0.0898(2) 0.22065(17) 0.0503(11) Uani 1 1 d . .
C6 C 0.2925(2) 0.0329(2) 0.19257(16) 0.0503(11) Uani 1 1 d . .
H6A H 0.3137 0.0018 0.2110 0.060 Uiso 1 1 calc R .
C7 C 0.2672(2) 0.0231(2) 0.13623(16) 0.0453(11) Uani 1 1 d . .
C2 C 0.2286(2) 0.1288(2) 0.13625(17) 0.0465(11) Uani 1 1 d . .
C9 C 0.23542(19) 0.07066(19) 0.10896(17) 0.0472(11) Uani 1 1 d . .
H9A H 0.2185 0.0642 0.0724 0.057 Uiso 1 1 calc R .
C3 C 0.2543(2) 0.1368(2) 0.19236(17) 0.0538(12) Uani 1 1 d . .
H3A H 0.2502 0.1742 0.2108 0.065 Uiso 1 1 calc R .
C10 C 0.2181(3) 0.3971(3) 0.0306(2) 0.090(2) Uani 1 1 d D .
C1 C 0.1958(2) 0.1829(2) 0.10716(19) 0.0550(12) Uani 1 1 d . .
C11A C 0.273(3) 0.409(5) 0.061(4) 0.17(4) Uiso 0.125(18) 1 d PD 1
H11A H 0.2750 0.4030 0.1012 0.202 Uiso 0.125(18) 1 calc PR 1
C12A C 0.3224(17) 0.429(5) 0.034(4) 0.19(5) Uiso 0.125(18) 1 d PD 1
H12A H 0.3561 0.4421 0.0543 0.234 Uiso 0.125(18) 1 calc PR 1
C11B C 0.2479(6) 0.4448(6) 0.0630(3) 0.125(5) Uani 0.875(18) 1 d P 2
H11B H 0.2456 0.4468 0.1033 0.150 Uiso 0.875(18) 1 calc PR 2
C12B C 0.2796(7) 0.4870(6) 0.0315(3) 0.183(8) Uani 0.875(18) 1 d P 2
H12Q H 0.3018 0.5165 0.0512 0.219 Uiso 0.875(18) 1 calc PR 2
N3 N 0.5000 0.0000 0.3756(3) 0.112(3) Uani 1 2 d S .
C14 C 0.4506(5) 0.0276(5) 0.4139(4) 0.189(5) Uani 1 1 d . .
H14A H 0.4185 0.0431 0.3899 0.284 Uiso 1 1 calc R .
H14B H 0.4676 0.0602 0.4365 0.284 Uiso 1 1 calc R .
H14C H 0.4348 -0.0030 0.4395 0.284 Uiso 1 1 calc R .
C13 C 0.5253(5) 0.0504(4) 0.3387(5) 0.186(5) Uani 1 1 d . .
H13A H 0.5579 0.0350 0.3152 0.279 Uiso 1 1 calc R .
H13B H 0.5403 0.0823 0.3633 0.279 Uiso 1 1 calc R .
H13C H 0.4938 0.0662 0.3140 0.279 Uiso 1 1 calc R .

loop_
_atom_site_aniso_label
_atom_site_aniso_U_11
_atom_site_aniso_U_22
_atom_site_aniso_U_33
_atom_site_aniso_U_23
_atom_site_aniso_U_13
_atom_site_aniso_U_12
Zn1 0.0517(4) 0.0532(4) 0.0242(3) -0.0054(2) -0.0057(2) 0.0032(2)
Zn2 0.0527(5) 0.0866(6) 0.0203(3) 0.000 0.000 0.0250(4)
O2A 0.102(11) 0.057(6) 0.096(12) -0.019(7) -0.036(8) 0.025(8)
O2B 0.106(11) 0.060(6) 0.046(5) -0.012(4) -0.019(7) 0.032(8)
N2 0.050(3) 0.065(4) 0.027(2) 0.000 0.000 -0.001(2)
O5 0.134(4) 0.057(2) 0.081(2) -0.016(2) -0.045(3) 0.033(2)
O6 0.097(3) 0.0490(19) 0.0374(15) -0.0089(15) -0.0105(17) 0.0010(17)
N1 0.080(3) 0.080(3) 0.0300(18) 0.001(2) -0.0034(19) -0.022(2)
O1 0.092(3) 0.067(2) 0.0345(15) -0.0029(16) -0.0196(17) 0.0234(18)
O3 0.085(3) 0.087(3) 0.0395(17) -0.0248(18) -0.0229(17) 0.0082(19)
O4 0.158(4) 0.102(3) 0.071(2) -0.025(2) -0.072(3) 0.037(3)
O2W 0.143(6) 0.108(5) 0.126(6) 0.000 0.000 -0.036(4)
C5 0.080(4) 0.060(3) 0.037(2) -0.001(2) -0.019(3) -0.008(3)
C8 0.056(3) 0.049(3) 0.033(2) 0.000(2) -0.003(2) -0.009(2)
C4 0.061(3) 0.056(3) 0.033(2) -0.011(2) -0.019(2) 0.003(2)
C6 0.064(3) 0.056(3) 0.032(2) -0.001(2) -0.013(2) -0.002(2)
C7 0.061(3) 0.050(3) 0.0249(17) -0.0046(19) -0.0068(19) 0.008(2)
C2 0.061(3) 0.046(3) 0.0319(19) -0.0017(19) -0.009(2) 0.003(2)
C9 0.061(3) 0.053(3) 0.0275(19) -0.009(2) -0.012(2) 0.002(2)
C3 0.066(3) 0.057(3) 0.038(2) -0.014(2) -0.011(2) 0.001(2)
C10 0.121(5) 0.104(5) 0.046(3) 0.002(3) -0.006(3) -0.053(4)
C1 0.069(3) 0.052(3) 0.044(2) -0.010(2) -0.011(2) 0.011(2)
C11B 0.203(12) 0.120(9) 0.052(4) -0.018(5) 0.007(5) -0.107(9)
C12B 0.303(18) 0.168(12) 0.077(5) -0.010(7) -0.010(8) -0.146(13)
N3 0.159(9) 0.089(6) 0.087(5) 0.000 0.000 0.035(6)
C14 0.223(12) 0.223(12) 0.122(7) -0.049(7) -0.022(8) 0.111(9)
C13 0.278(14) 0.118(8) 0.163(9) 0.062(7) 0.005(9) -0.008(8)

loop_
_atom_type_symbol
_atom_type_description
_atom_type_scat_dispersion_real
_atom_type_scat_dispersion_imag
_atom_type_scat_source
C C 0.0033 0.0016 'International Tables Vol C Tables 4.2.6.8 and 6.1.1.4'
H H 0.0000 0.0000 'International Tables Vol C Tables 4.2.6.8 and 6.1.1.4'
N N 0.0061 0.0033 'International Tables Vol C Tables 4.2.6.8 and 6.1.1.4'
O O 0.0106 0.0060 'International Tables Vol C Tables 4.2.6.8 and 6.1.1.4'
Zn Zn 0.2839 1.4301 'International Tables Vol C Tables 4.2.6.8 and 6.1.1.4'

loop_
_geom_angle_atom_site_label_1
_geom_angle_atom_site_label_2
_geom_angle_atom_site_label_3
_geom_angle
_geom_angle_site_symmetry_1
_geom_angle_site_symmetry_3
O2B Zn1 O3 100.3(5) . 13
O2B Zn1 O5 97.0(4) . 2
O3 Zn1 O5 112.27(15) 13 2
O2B Zn1 O2A 21.1(6) . .
O3 Zn1 O2A 97.2(5) 13 .
O5 Zn1 O2A 117.0(5) 2 .
O2B Zn1 N1 116.7(4) . .
O3 Zn1 N1 118.23(16) 13 .
O5 Zn1 N1 110.14(18) 2 .
O2A Zn1 N1 101.2(5) . .
O1 Zn2 O1 82.35(17) 11 .
O1 Zn2 O6 95.57(13) 11 12
O1 Zn2 O6 168.10(15) . 12
O1 Zn2 O6 168.10(15) 11 2
O1 Zn2 O6 95.57(13) . 2
O6 Zn2 O6 84.04(18) 12 2
O1 Zn2 O2W 83.86(18) 11 .
O1 Zn2 O2W 83.86(18) . .
O6 Zn2 O2W 84.26(18) 12 .
O6 Zn2 O2W 84.26(18) 2 .
O1 Zn2 N2 97.97(14) 11 .
O1 Zn2 N2 97.97(14) . .
O6 Zn2 N2 93.93(14) 12 .
O6 Zn2 N2 93.93(14) 2 .
O2W Zn2 N2 177.5(2) . .
O2B O2A C1 76(3) . .
O2B O2A Zn1 75(2) . .
C1 O2A Zn1 129.6(11) . .
O2A O2B C1 73(2) . .
O2A O2B Zn1 84(3) . .
C1 O2B Zn1 133.1(10) . .
N1 N2 N1 108.5(5) . 11
N1 N2 Zn2 125.6(2) . .
N1 N2 Zn2 125.6(2) 11 .
C8 O5 Zn1 127.7(3) . 4
C8 O6 Zn2 147.5(3) . 10
N2 N1 C10 109.0(4) . .
N2 N1 Zn1 119.5(3) . .
C10 N1 Zn1 131.5(3) . .
C1 O1 Zn2 141.6(3) . .
C5 O3 Zn1 125.2(3) . 13
O4 C5 O3 125.3(4) . .
O4 C5 C4 121.1(5) . .
O3 C5 C4 113.6(4) . .
O6 C8 O5 125.6(4) . .
O6 C8 C7 118.7(4) . .
O5 C8 C7 115.7(4) . .
C3 C4 C6 119.5(4) . .
C3 C4 C5 121.2(4) . .
C6 C4 C5 119.3(4) . .
C4 C6 C7 120.4(4) . .
C4 C6 H6A 119.8 . .
C7 C6 H6A 119.8 . .
C9 C7 C6 119.2(4) . .
C9 C7 C8 122.7(3) . .
C6 C7 C8 118.2(4) . .
C3 C2 C9 117.8(4) . .
C3 C2 C1 118.9(4) . .
C9 C2 C1 123.2(3) . .
C7 C9 C2 121.4(4) . .
C7 C9 H9A 119.3 . .
C2 C9 H9A 119.3 . .
C4 C3 C2 121.7(4) . .
C4 C3 H3A 119.1 . .
C2 C3 H3A 119.1 . .
N1 C10 C10 106.8(3) . 11
N1 C10 C11A 116(4) . .
C10 C10 C11A 119(4) 11 .
N1 C10 C11B 132.2(5) . .
C10 C10 C11B 121.1(4) 11 .
C11A C10 C11B 39(4) . .
O1 C1 O2A 123.6(9) . .
O1 C1 O2B 121.7(8) . .
O2A C1 O2B 31.5(8) . .
O1 C1 C2 119.7(4) . .
O2A C1 C2 114.2(8) . .
O2B C1 C2 116.2(8) . .
C10 C11A C12A 121(8) . .
C10 C11A H11A 119.3 . .
C12A C11A H11A 119.5 . .
C11A C12A C12A 119(4) . 11
C11A C12A H12A 120.5 . .
C12A C12A H12A 120.8 11 .
C12B C11B C10 116.8(6) . .
C12B C11B H11B 121.6 . .
C10 C11B H11B 121.6 . .
C11B C12B C12B 121.9(4) . 11
C11B C12B H12Q 119.0 . .
C12B C12B H12Q 119.0 11 .
C13 N3 C13 111.3(10) 3_655 .
C13 N3 C14 107.2(6) 3_655 3_655
C13 N3 C14 110.9(6) . 3_655
C13 N3 C14 110.9(6) 3_655 .
C13 N3 C14 107.2(6) . .
C14 N3 C14 109.4(9) 3_655 .
N3 C14 H14A 109.5 . .
N3 C14 H14B 109.5 . .
H14A C14 H14B 109.5 . .
N3 C14 H14C 109.5 . .
H14A C14 H14C 109.5 . .
H14B C14 H14C 109.5 . .
N3 C13 H13A 109.5 . .
N3 C13 H13B 109.5 . .
H13A C13 H13B 109.5 . .
N3 C13 H13C 109.5 . .
H13A C13 H13C 109.5 . .
H13B C13 H13C 109.5 . .

loop_
_geom_bond_atom_site_label_1
_geom_bond_atom_site_label_2
_geom_bond_distance
_geom_bond_site_symmetry_2
Zn1 O2B 1.930(17) .
Zn1 O3 1.935(3) 13
Zn1 O5 1.961(4) 2
Zn1 O2A 1.991(17) .
Zn1 N1 2.007(4) .
Zn2 O1 2.092(3) 11
Zn2 O1 2.092(3) .
Zn2 O6 2.104(3) 12
Zn2 O6 2.104(3) 2
Zn2 O2W 2.268(7) .
Zn2 N2 2.374(5) .
O2A O2B 0.722(19) .
O2A C1 1.316(18) .
O2B C1 1.339(16) .
N2 N1 1.357(4) .
N2 N1 1.357(4) 11
O5 C8 1.285(5) .
O5 Zn1 1.961(4) 4
O6 C8 1.248(5) .
O6 Zn2 2.104(3) 10
N1 C10 1.377(6) .
O1 C1 1.227(5) .
O3 C5 1.298(6) .
O3 Zn1 1.935(3) 13
O4 C5 1.259(6) .
C5 C4 1.524(6) .
C8 C7 1.530(6) .
C4 C3 1.403(6) .
C4 C6 1.416(6) .
C6 C7 1.427(5) .
C6 H6A 0.9300 .
C7 C9 1.405(6) .
C2 C3 1.420(5) .
C2 C9 1.432(6) .
C2 C1 1.545(6) .
C9 H9A 0.9300 .
C3 H3A 0.9300 .
C10 C10 1.408(10) 11
C10 C11A 1.43(2) .
C10 C11B 1.444(8) .
C11A C12A 1.32(10) .
C11A H11A 0.9300 .
C12A C12A 1.55(18) 11
C12A H12A 0.9300 .
C11B C12B 1.368(10) .
C11B H11B 0.9300 .
C12B C12B 1.451(16) 11
C12B H12Q 0.9300 .
N3 C13 1.503(9) 3_655
N3 C13 1.503(9) .
N3 C14 1.525(9) 3_655
N3 C14 1.525(9) .
C14 H14A 0.9600 .
C14 H14B 0.9600 .
C14 H14C 0.9600 .
C13 H13A 0.9600 .
C13 H13B 0.9600 .
C13 H13C 0.9600 .
